data_4344783
loop_
_publ_author_name
'Gong, Teng'
'Yang, Xiao'
'Sui, Qi'
'Qi, Yan'
'Xi, Fu-Gui'
'Gao, En-Qing'

_publ_section_title
;
 Magnetic and Photochromic Properties of a Manganese(II)
 Metal-Zwitterionic Coordination Polymer.
;
_journal_issue 1
_journal_name_full 'Inorganic chemistry'
_journal_page_first 96
_journal_paper_doi 10.1021/acs.inorgchem.5b01888
_journal_volume 55
_journal_year 2015
_chemical_formula_sum 'C26 H18 Mn4 N20 O10'
_chemical_formula_weight 990.36
_chemical_name_systematic
; 
 ? 
;
_space_group_IT_number 2
_symmetry_cell_setting triclinic
_symmetry_space_group_name_Hall '-P 1'
_symmetry_space_group_name_H-M 'P -1'
_atom_sites_solution_hydrogens geom
_atom_sites_solution_primary direct
_atom_sites_solution_secondary difmap
_audit_creation_method SHELXL-97
_cell_angle_alpha 104.877(5)
_cell_angle_beta 98.307(5)
_cell_angle_gamma 103.873(5)
_cell_formula_units_Z 1
_cell_length_a 8.037(3)
_cell_length_b 10.192(3)
_cell_length_c 11.154(4)
_cell_measurement_reflns_used 5380
_cell_measurement_temperature 296(2)
_cell_measurement_theta_max 28.34
_cell_measurement_theta_min 2.43
_cell_volume 836.3(5)
_computing_cell_refinement 'Bruker SAINT'
_computing_data_collection 'Bruker APEX2'
_computing_data_reduction 'Bruker SAINT'
_computing_molecular_graphics 'Bruker SHELXTL'
_computing_publication_material 'Bruker SHELXTL'
_computing_structure_refinement 'SHELXL-97 (Sheldrick, 2008)'
_computing_structure_solution 'SHELXS-97 (Sheldrick, 2008)'
_diffrn_ambient_temperature 296(2)
_diffrn_measured_fraction_theta_full 0.975
_diffrn_measured_fraction_theta_max 0.975
_diffrn_measurement_device_type 'CCD area detector'
_diffrn_measurement_method 'phi and omega scans'
_diffrn_radiation_monochromator graphite
_diffrn_radiation_source 'fine-focus sealed tube'
_diffrn_radiation_type MoK\a
_diffrn_radiation_wavelength 0.71073
_diffrn_reflns_av_R_equivalents 0.0000
_diffrn_reflns_av_unetI/netI 0.0271
_diffrn_reflns_limit_h_max 9
_diffrn_reflns_limit_h_min -10
_diffrn_reflns_limit_k_max 12
_diffrn_reflns_limit_k_min -12
_diffrn_reflns_limit_l_max 13
_diffrn_reflns_limit_l_min 0
_diffrn_reflns_number 3288
_diffrn_reflns_theta_full 26.26
_diffrn_reflns_theta_max 26.26
_diffrn_reflns_theta_min 2.16
_exptl_absorpt_coefficient_mu 1.567
_exptl_absorpt_correction_T_max 0.7457
_exptl_absorpt_correction_T_min 0.6556
_exptl_absorpt_correction_type multi-scan
_exptl_absorpt_process_details SADABS
_exptl_crystal_colour brown
_exptl_crystal_density_diffrn 1.966
_exptl_crystal_density_method 'not measured'
_exptl_crystal_description cubic
_exptl_crystal_F_000 494
_exptl_crystal_size_max 0.40
_exptl_crystal_size_mid 0.35
_exptl_crystal_size_min 0.32
_refine_diff_density_max 1.000
_refine_diff_density_min -1.270
_refine_diff_density_rms 0.245
_refine_ls_extinction_method none
_refine_ls_goodness_of_fit_ref 1.125
_refine_ls_hydrogen_treatment mixed
_refine_ls_matrix_type full
_refine_ls_number_parameters 283
_refine_ls_number_reflns 3288
_refine_ls_number_restraints 0
_refine_ls_restrained_S_all 1.125
_refine_ls_R_factor_all 0.0439
_refine_ls_R_factor_gt 0.0374
_refine_ls_shift/su_max 0.000
_refine_ls_shift/su_mean 0.000
_refine_ls_structure_factor_coef Fsqd
_refine_ls_weighting_details 'calc w=1/[\s^2^(Fo^2^)+(0.1552P)^2^+0.1712P] where P=(Fo^2^+2Fc^2^)/3'
_refine_ls_weighting_scheme calc
_refine_ls_wR_factor_gt 0.1523
_refine_ls_wR_factor_ref 0.1847
_reflns_number_gt 3106
_reflns_number_total 3288
_reflns_threshold_expression >2sigma(I)
_cod_data_source_file ic5b01888_si_002.cif
_cod_data_source_block 1
_cod_original_cell_volume 836.4(5)
_cod_original_sg_symbol_H-M P-1
_cod_database_code 4344783

loop_
_symmetry_equiv_pos_as_xyz
'x, y, z'
'-x, -y, -z'

loop_
_atom_site_label
_atom_site_type_symbol
_atom_site_fract_x
_atom_site_fract_y
_atom_site_fract_z
_atom_site_U_iso_or_equiv
_atom_site_adp_type
_atom_site_occupancy
_atom_site_symmetry_multiplicity
_atom_site_calc_flag
_atom_site_refinement_flags
Mn1 Mn 1.15364(8) 0.17091(7) 0.36766(6) 0.0088(2) Uani 1 1 d .
Mn2 Mn 1.0000 0.5000 0.5000 0.0089(3) Uani 1 2 d S
Mn3 Mn 1.5000 0.0000 0.5000 0.0086(3) Uani 1 2 d S
C1 C 0.6172(6) -0.0086(4) -0.2306(4) 0.0092(8) Uani 1 1 d .
C2 C 0.8670(6) 0.2706(5) 0.2292(4) 0.0125(9) Uani 1 1 d .
C3 C 0.5785(6) 0.2758(5) 0.1161(4) 0.0114(9) Uani 1 1 d .
H3A H 0.5703 0.3378 0.1909 0.014 Uiso 1 1 calc R
C4 C 0.7190(5) 0.2188(4) 0.1137(4) 0.0090(8) Uani 1 1 d .
C5 C 0.7279(5) 0.1233(4) 0.0020(4) 0.0082(8) Uani 1 1 d .
H5A H 0.8207 0.0836 0.0010 0.010 Uiso 1 1 calc R
C6 C 0.5974(5) 0.0866(4) -0.1089(4) 0.0089(8) Uani 1 1 d .
C7 C 0.4587(6) 0.1465(5) -0.1077(4) 0.0100(8) Uani 1 1 d .
H7A H 0.3735 0.1249 -0.1813 0.012 Uiso 1 1 calc R
C8 C 0.4498(5) 0.2391(4) 0.0052(4) 0.0094(8) Uani 1 1 d .
C9 C 0.3506(6) 0.4440(5) 0.0852(5) 0.0140(9) Uani 1 1 d .
H9A H 0.4606 0.4863 0.1397 0.017 Uiso 1 1 calc R
C10 C 0.2293(6) 0.5186(5) 0.0860(5) 0.0154(9) Uani 1 1 d .
H10A H 0.2565 0.6093 0.1427 0.019 Uiso 1 1 calc R
C11 C 0.0649(5) 0.4590(5) 0.0022(4) 0.0109(9) Uani 1 1 d .
C12 C 0.0299(6) 0.3214(5) -0.0784(4) 0.0119(9) Uani 1 1 d .
H12A H -0.0772 0.2788 -0.1365 0.014 Uiso 1 1 calc R
C13 C 0.1531(5) 0.2480(4) -0.0726(4) 0.0113(9) Uani 1 1 d .
H13A H 0.1256 0.1546 -0.1238 0.014 Uiso 1 1 calc R
N1 N 0.3133(5) 0.3102(4) 0.0068(4) 0.0094(7) Uani 1 1 d .
N2 N 1.3138(6) 0.7878(4) 0.3734(4) 0.0193(9) Uani 1 1 d .
N3 N 1.2847(5) 0.6852(4) 0.4039(4) 0.0133(8) Uani 1 1 d .
N4 N 1.2539(6) 0.5788(5) 0.4325(5) 0.0228(10) Uani 1 1 d .
N5 N 1.2886(6) 0.3691(5) 0.7334(4) 0.0235(10) Uani 1 1 d .
N6 N 1.2012(5) 0.3489(4) 0.6350(4) 0.0119(8) Uani 1 1 d .
N7 N 1.1062(5) 0.3259(4) 0.5337(4) 0.0123(8) Uani 1 1 d .
N8 N 1.0919(5) 0.0064(5) 0.6489(4) 0.0183(9) Uani 1 1 d .
N9 N 1.1800(5) 0.0419(4) 0.5829(4) 0.0143(8) Uani 1 1 d .
N10 N 1.2738(5) 0.0830(4) 0.5169(4) 0.0127(8) Uani 1 1 d .
O1 O 0.9909(4) 0.2146(4) 0.2240(3) 0.0164(7) Uani 1 1 d .
O2 O 0.8548(5) 0.3668(4) 0.3191(4) 0.0223(8) Uani 1 1 d .
O3 O 0.4905(4) -0.0532(3) -0.3254(3) 0.0108(6) Uani 1 1 d .
O4 O 0.7637(4) -0.0339(3) -0.2273(3) 0.0147(7) Uani 1 1 d .
O5 O 1.3889(5) 0.3438(4) 0.3706(4) 0.0182(7) Uani 1 1 d .
H1 H 1.382(12) 0.422(10) 0.414(10) 0.05(2) Uiso 1 1 d .
H2 H 1.483(9) 0.351(7) 0.393(7) 0.015(16) Uiso 1 1 d .

loop_
_atom_site_aniso_label
_atom_site_aniso_U_11
_atom_site_aniso_U_22
_atom_site_aniso_U_33
_atom_site_aniso_U_23
_atom_site_aniso_U_13
_atom_site_aniso_U_12
Mn1 0.0099(4) 0.0107(4) 0.0066(4) 0.0009(3) 0.0011(3) 0.0065(3)
Mn2 0.0095(5) 0.0086(5) 0.0071(5) -0.0006(4) -0.0002(4) 0.0045(3)
Mn3 0.0093(5) 0.0090(5) 0.0074(5) 0.0014(4) 0.0008(4) 0.0045(4)
C1 0.012(2) 0.0065(18) 0.011(2) 0.0042(16) 0.0036(17) 0.0043(15)
C2 0.013(2) 0.013(2) 0.009(2) -0.0001(17) -0.0022(17) 0.0048(16)
C3 0.016(2) 0.0108(19) 0.008(2) 0.0010(17) 0.0026(18) 0.0060(16)
C4 0.0089(19) 0.0091(19) 0.007(2) 0.0009(16) -0.0030(16) 0.0029(15)
C5 0.0080(18) 0.0106(19) 0.007(2) 0.0032(16) 0.0010(16) 0.0039(15)
C6 0.009(2) 0.0092(19) 0.008(2) 0.0011(16) 0.0019(17) 0.0037(16)
C7 0.0094(19) 0.015(2) 0.008(2) 0.0024(17) 0.0027(16) 0.0077(16)
C8 0.0101(19) 0.0095(18) 0.010(2) 0.0020(16) 0.0015(17) 0.0055(16)
C9 0.0094(19) 0.016(2) 0.013(2) -0.0027(18) -0.0006(17) 0.0063(17)
C10 0.014(2) 0.011(2) 0.018(2) -0.0017(18) -0.0018(19) 0.0066(17)
C11 0.0091(19) 0.014(2) 0.012(2) 0.0039(18) 0.0032(17) 0.0058(17)
C12 0.0095(19) 0.013(2) 0.012(2) 0.0002(17) 0.0019(16) 0.0061(16)
C13 0.010(2) 0.0096(19) 0.012(2) -0.0004(16) -0.0014(17) 0.0044(16)
N1 0.0094(17) 0.0103(16) 0.0096(18) 0.0021(14) 0.0017(14) 0.0061(13)
N2 0.0201(19) 0.0122(18) 0.019(2) 0.0021(17) -0.0018(17) -0.0004(15)
N3 0.0100(16) 0.0118(17) 0.017(2) 0.0018(15) 0.0044(15) 0.0030(14)
N4 0.022(2) 0.017(2) 0.041(3) 0.018(2) 0.016(2) 0.0115(17)
N5 0.031(2) 0.018(2) 0.018(2) 0.0062(18) -0.007(2) 0.0063(18)
N6 0.0159(18) 0.0114(17) 0.0080(18) 0.0035(15) 0.0007(16) 0.0036(14)
N7 0.0165(19) 0.0123(17) 0.0110(19) 0.0024(15) 0.0034(15) 0.0102(15)
N8 0.0134(19) 0.025(2) 0.015(2) 0.0085(18) 0.0040(16) -0.0003(16)
N9 0.0117(18) 0.0155(18) 0.013(2) -0.0003(16) -0.0019(16) 0.0074(15)
N10 0.0125(18) 0.0196(19) 0.0121(19) 0.0076(16) 0.0041(15) 0.0118(15)
O1 0.0146(16) 0.0232(17) 0.0112(16) 0.0019(14) -0.0037(13) 0.0124(13)
O2 0.028(2) 0.0214(18) 0.0108(17) -0.0084(14) -0.0076(15) 0.0161(16)
O3 0.0137(15) 0.0141(15) 0.0043(14) 0.0035(12) 0.0007(12) 0.0035(12)
O4 0.0124(15) 0.0178(16) 0.0117(16) -0.0025(13) 0.0001(13) 0.0095(13)
O5 0.0139(19) 0.0176(18) 0.0219(19) 0.0032(15) 0.0046(16) 0.0051(14)

loop_
_atom_type_symbol
_atom_type_description
_atom_type_scat_dispersion_real
_atom_type_scat_dispersion_imag
_atom_type_scat_source
C C 0.0033 0.0016 'International Tables Vol C Tables 4.2.6.8 and 6.1.1.4'
H H 0.0000 0.0000 'International Tables Vol C Tables 4.2.6.8 and 6.1.1.4'
N N 0.0061 0.0033 'International Tables Vol C Tables 4.2.6.8 and 6.1.1.4'
O O 0.0106 0.0060 'International Tables Vol C Tables 4.2.6.8 and 6.1.1.4'
Mn Mn 0.3368 0.7283 'International Tables Vol C Tables 4.2.6.8 and 6.1.1.4'

loop_
_geom_angle_atom_site_label_1
_geom_angle_atom_site_label_2
_geom_angle_atom_site_label_3
_geom_angle
_geom_angle_site_symmetry_1
_geom_angle_site_symmetry_3
O4 Mn1 O1 90.35(13) 2_755 .
O4 Mn1 O5 87.08(14) 2_755 .
O1 Mn1 O5 92.72(14) . .
O4 Mn1 N7 171.59(13) 2_755 .
O1 Mn1 N7 96.38(13) . .
O5 Mn1 N7 87.57(15) . .
O4 Mn1 N8 91.12(15) 2_755 2_756
O1 Mn1 N8 84.05(15) . 2_756
O5 Mn1 N8 176.29(15) . 2_756
N7 Mn1 N8 94.58(15) . 2_756
O4 Mn1 N10 89.42(14) 2_755 .
O1 Mn1 N10 167.09(14) . .
O5 Mn1 N10 100.16(14) . .
N7 Mn1 N10 85.14(14) . .
N8 Mn1 N10 83.05(15) 2_756 .
O2 Mn2 O2 179.999(1) . 2_766
O2 Mn2 N7 90.50(14) . .
O2 Mn2 N7 89.50(14) 2_766 .
O2 Mn2 N7 89.50(14) . 2_766
O2 Mn2 N7 90.50(14) 2_766 2_766
N7 Mn2 N7 180.000(1) . 2_766
O2 Mn2 N4 84.76(18) . 2_766
O2 Mn2 N4 95.24(18) 2_766 2_766
N7 Mn2 N4 93.32(14) . 2_766
N7 Mn2 N4 86.68(14) 2_766 2_766
O2 Mn2 N4 95.23(18) . .
O2 Mn2 N4 84.76(18) 2_766 .
N7 Mn2 N4 86.68(14) . .
N7 Mn2 N4 93.32(14) 2_766 .
N4 Mn2 N4 180.0 2_766 .
O3 Mn3 O3 179.999(1) 2_755 1_656
O3 Mn3 N10 90.70(13) 2_755 2_856
O3 Mn3 N10 89.30(13) 1_656 2_856
O3 Mn3 N10 89.30(13) 2_755 .
O3 Mn3 N10 90.70(13) 1_656 .
N10 Mn3 N10 179.999(1) 2_856 .
O3 Mn3 N2 85.24(14) 2_755 1_545
O3 Mn3 N2 94.76(14) 1_656 1_545
N10 Mn3 N2 90.77(15) 2_856 1_545
N10 Mn3 N2 89.23(15) . 1_545
O3 Mn3 N2 94.76(14) 2_755 2_866
O3 Mn3 N2 85.24(14) 1_656 2_866
N10 Mn3 N2 89.24(15) 2_856 2_866
N10 Mn3 N2 90.76(15) . 2_866
N2 Mn3 N2 180.0 1_545 2_866
O3 C1 O4 126.1(4) . .
O3 C1 C6 118.3(4) . .
O4 C1 C6 115.6(4) . .
O2 C2 O1 127.1(4) . .
O2 C2 C4 115.7(4) . .
O1 C2 C4 117.1(4) . .
C4 C3 C8 119.3(4) . .
C5 C4 C3 119.9(4) . .
C5 C4 C2 120.9(4) . .
C3 C4 C2 119.1(4) . .
C4 C5 C6 120.3(4) . .
C7 C6 C5 119.9(4) . .
C7 C6 C1 120.8(4) . .
C5 C6 C1 119.1(4) . .
C8 C7 C6 119.0(4) . .
C7 C8 C3 121.5(4) . .
C7 C8 N1 119.9(4) . .
C3 C8 N1 118.3(4) . .
N1 C9 C10 121.4(4) . .
C9 C10 C11 120.4(4) . .
C12 C11 C10 117.2(4) . .
C12 C11 C11 121.8(5) . 2_565
C10 C11 C11 121.0(5) . 2_565
C13 C12 C11 120.5(4) . .
N1 C13 C12 120.9(4) . .
C13 N1 C9 119.6(4) . .
C13 N1 C8 121.4(4) . .
C9 N1 C8 119.0(4) . .
N3 N2 Mn3 123.7(4) . 1_565
N2 N3 N4 178.6(5) . .
N3 N4 Mn2 121.5(3) . .
N5 N6 N7 178.2(5) . .
N6 N7 Mn2 117.7(3) . .
N6 N7 Mn1 116.2(3) . .
Mn2 N7 Mn1 118.94(17) . .
N9 N8 Mn1 137.7(4) . 2_756
N8 N9 N10 178.0(5) . .
N9 N10 Mn3 117.0(3) . .
N9 N10 Mn1 116.6(3) . .
Mn3 N10 Mn1 122.52(17) . .
C2 O1 Mn1 130.9(3) . .
C2 O2 Mn2 139.8(3) . .
C1 O3 Mn3 124.1(3) . 1_454
C1 O4 Mn1 129.4(3) . 2_755

loop_
_geom_bond_atom_site_label_1
_geom_bond_atom_site_label_2
_geom_bond_distance
_geom_bond_site_symmetry_2
Mn1 O4 2.113(3) 2_755
Mn1 O1 2.125(3) .
Mn1 O5 2.244(4) .
Mn1 N7 2.250(4) .
Mn1 N8 2.282(4) 2_756
Mn1 N10 2.285(4) .
Mn2 O2 2.105(4) .
Mn2 O2 2.105(4) 2_766
Mn2 N7 2.235(4) .
Mn2 N7 2.235(4) 2_766
Mn2 N4 2.312(4) 2_766
Mn2 N4 2.312(4) .
Mn3 O3 2.158(3) 2_755
Mn3 O3 2.158(3) 1_656
Mn3 N10 2.193(4) 2_856
Mn3 N10 2.193(4) .
Mn3 N2 2.276(4) 1_545
Mn3 N2 2.276(4) 2_866
C1 O3 1.257(5) .
C1 O4 1.261(5) .
C1 C6 1.507(6) .
C2 O2 1.243(6) .
C2 O1 1.262(6) .
C2 C4 1.504(6) .
C3 C4 1.389(6) .
C3 C8 1.396(6) .
C4 C5 1.393(6) .
C5 C6 1.403(6) .
C6 C7 1.394(6) .
C7 C8 1.388(6) .
C8 N1 1.452(5) .
C9 N1 1.353(6) .
C9 C10 1.372(6) .
C10 C11 1.399(6) .
C11 C12 1.394(6) .
C11 C11 1.488(8) 2_565
C12 C13 1.381(6) .
C13 N1 1.355(5) .
N2 N3 1.163(6) .
N2 Mn3 2.276(4) 1_565
N3 N4 1.188(6) .
N5 N6 1.154(6) .
N6 N7 1.201(6) .
N8 N9 1.157(6) .
N8 Mn1 2.282(4) 2_756
N9 N10 1.205(6) .
O3 Mn3 2.158(3) 1_454
O4 Mn1 2.113(3) 2_755
